data_4128043
loop_
_publ_author_name
'Carvalho, Mary-Ambre'
'Dekkiche, Herv\'e'
'Nagasaki, Mayumi'
'Kikkawa, Yoshihiro'
'Ruppert, Romain'

_publ_section_title
;
 Coordination-Driven Construction of Porphyrin Nanoribbons at a Highly
 Oriented Pyrolytic Graphite (HOPG)/Liquid Interface.
;
_journal_issue 26
_journal_name_full 'Journal of the American Chemical Society'
_journal_page_first 10137
_journal_page_last 10141
_journal_paper_doi 10.1021/jacs.9b02145
_journal_volume 141
_journal_year 2019
_chemical_formula_moiety 'C70 H74 N6 Ni O2, C6 H5 Cl'
_chemical_formula_sum 'C76 H79 Cl N6 Ni O2'
_chemical_formula_weight 1202.61
_space_group_crystal_system triclinic
_space_group_IT_number 2
_space_group_name_Hall '-P 1'
_space_group_name_H-M_alt 'P -1'
_symmetry_space_group_name_Hall '-P 1'
_symmetry_space_group_name_H-M 'P -1'
_atom_sites_solution_hydrogens mixed
_atom_sites_solution_primary direct
_atom_sites_solution_secondary difmap
_audit_creation_method SHELXL-2014/7
_cell_angle_alpha 93.7900(10)
_cell_angle_beta 95.3060(10)
_cell_angle_gamma 91.1050(10)
_cell_formula_units_Z 2
_cell_length_a 9.2478(2)
_cell_length_b 11.7220(2)
_cell_length_c 28.7901(5)
_cell_measurement_reflns_used 9905
_cell_measurement_temperature 173(2)
_cell_measurement_theta_max 66.42
_cell_measurement_theta_min 3.09
_cell_volume 3099.74(10)
_computing_cell_refinement 'Bruker SAINT'
_computing_data_reduction 'Bruker SAINT'
_computing_molecular_graphics 'Mercury (Macrae et al., 2008)'
_computing_publication_material 'SHELXL-2014/7 (Sheldrick 2014)'
_computing_structure_refinement 'SHELXL-2014/7 (Sheldrick, 2014)'
_computing_structure_solution 'SHELXT 2014/5 (Sheldrick, 2014)'
_diffrn_ambient_temperature 173(2)
_diffrn_measured_fraction_theta_full 0.997
_diffrn_measured_fraction_theta_max 0.997
_diffrn_measurement_device_type 'Bruker APEX-II CCD'
_diffrn_measurement_method '\f and \w scans'
_diffrn_radiation_monochromator mirror
_diffrn_radiation_type CuK\a
_diffrn_radiation_wavelength 1.54178
_diffrn_reflns_av_R_equivalents 0.0668
_diffrn_reflns_av_unetI/netI 0.0462
_diffrn_reflns_Laue_measured_fraction_full 0.997
_diffrn_reflns_Laue_measured_fraction_max 0.997
_diffrn_reflns_limit_h_max 11
_diffrn_reflns_limit_h_min -10
_diffrn_reflns_limit_k_max 13
_diffrn_reflns_limit_k_min -13
_diffrn_reflns_limit_l_max 34
_diffrn_reflns_limit_l_min -34
_diffrn_reflns_number 57885
_diffrn_reflns_point_group_measured_fraction_full 0.997
_diffrn_reflns_point_group_measured_fraction_max 0.997
_diffrn_reflns_theta_full 66.770
_diffrn_reflns_theta_max 66.770
_diffrn_reflns_theta_min 3.090
_diffrn_source 'Cu-ImuS microfocus tube'
_exptl_absorpt_coefficient_mu 1.260
_exptl_absorpt_correction_T_max 0.7528
_exptl_absorpt_correction_T_min 0.6679
_exptl_absorpt_correction_type multi-scan
_exptl_absorpt_process_details sadabs
_exptl_crystal_colour green
_exptl_crystal_density_diffrn 1.288
_exptl_crystal_description prism
_exptl_crystal_F_000 1276
_exptl_crystal_size_max 0.240
_exptl_crystal_size_mid 0.160
_exptl_crystal_size_min 0.120
_refine_diff_density_max 0.721
_refine_diff_density_min -0.665
_refine_diff_density_rms 0.072
_refine_ls_extinction_method none
_refine_ls_goodness_of_fit_ref 1.043
_refine_ls_hydrogen_treatment mixed
_refine_ls_matrix_type full
_refine_ls_number_parameters 787
_refine_ls_number_reflns 10937
_refine_ls_number_restraints 1
_refine_ls_restrained_S_all 1.046
_refine_ls_R_factor_all 0.0872
_refine_ls_R_factor_gt 0.0686
_refine_ls_shift/su_max 0.001
_refine_ls_shift/su_mean 0.000
_refine_ls_structure_factor_coef Fsqd
_refine_ls_weighting_details 'w=1/[\s^2^(Fo^2^)+(0.0874P)^2^+5.5335P] where P=(Fo^2^+2Fc^2^)/3'
_refine_ls_weighting_scheme calc
_refine_ls_wR_factor_gt 0.1800
_refine_ls_wR_factor_ref 0.1927
_reflns_Friedel_coverage 0.000
_reflns_number_gt 8434
_reflns_number_total 10937
_reflns_threshold_expression 'I > 2\s(I)'
_cod_data_source_file ja9b02145_si_002.cif
_cod_data_source_block jwmac180130
_cod_database_code 4128043
_shelx_shelxl_version_number 2014/7
_shelx_space_group_comment
;
The symmetry employed for this shelxl refinement is uniquely defined
by the following loop, which should always be used as a source of
symmetry information in preference to the above space-group names.
They are only intended as comments.
;
_shelx_estimated_absorpt_t_min 0.752
_shelx_estimated_absorpt_t_max 0.863

loop_
_space_group_symop_operation_xyz
'x, y, z'
'-x, -y, -z'

loop_
_atom_site_label
_atom_site_type_symbol
_atom_site_fract_x
_atom_site_fract_y
_atom_site_fract_z
_atom_site_U_iso_or_equiv
_atom_site_adp_type
_atom_site_occupancy
_atom_site_site_symmetry_order
_atom_site_calc_flag
_atom_site_refinement_flags_posn
_atom_site_refinement_flags_adp
C1 C 0.4674(4) 0.2355(3) 0.79180(11) 0.0264(7) Uani 1 1 d . .
C2 C 0.4778(4) 0.3523(3) 0.78131(12) 0.0333(8) Uani 1 1 d . .
H2 H 0.4582 0.4170 0.8012 0.040 Uiso 1 1 calc R U
C3 C 0.5212(4) 0.3537(3) 0.73768(12) 0.0327(8) Uani 1 1 d . .
H3 H 0.5413 0.4199 0.7218 0.039 Uiso 1 1 calc R U
C4 C 0.5311(4) 0.2384(3) 0.72003(11) 0.0260(7) Uani 1 1 d . .
C5 C 0.5516(4) 0.2040(3) 0.67357(11) 0.0240(7) Uani 1 1 d . .
C6 C 0.5251(4) 0.0927(3) 0.65592(10) 0.0241(7) Uani 1 1 d . .
C7 C 0.5063(4) 0.0516(3) 0.60656(11) 0.0260(7) Uani 1 1 d . .
C8 C 0.4371(4) -0.0548(3) 0.60536(11) 0.0266(7) Uani 1 1 d . .
C9 C 0.4294(4) -0.0817(3) 0.65244(11) 0.0236(7) Uani 1 1 d . .
C10 C 0.3840(4) -0.1303(3) 0.56592(11) 0.0289(7) Uani 1 1 d . .
C11 C 0.3067(4) -0.2352(3) 0.57796(11) 0.0281(7) Uani 1 1 d . .
C12 C 0.2307(4) -0.3039(3) 0.54218(12) 0.0338(8) Uani 1 1 d . .
H12 H 0.2367 -0.2869 0.5106 0.041 Uiso 1 1 calc R U
C13 C 0.1473(4) -0.3961(3) 0.55192(13) 0.0407(9) Uani 1 1 d . .
H13 H 0.0965 -0.4427 0.5272 0.049 Uiso 1 1 calc R U
C14 C 0.1377(4) -0.4210(3) 0.59818(13) 0.0373(8) Uani 1 1 d . .
H14 H 0.0788 -0.4839 0.6051 0.045 Uiso 1 1 calc R U
C15 C 0.2139(4) -0.3541(3) 0.63410(13) 0.0337(8) Uani 1 1 d . .
H15 H 0.2049 -0.3709 0.6656 0.040 Uiso 1 1 calc R U
C16 C 0.3039(4) -0.2622(3) 0.62509(11) 0.0267(7) Uani 1 1 d . .
C17 C 0.3840(4) -0.1904(3) 0.66315(11) 0.0248(7) Uani 1 1 d . .
C18 C 0.4327(4) -0.2301(3) 0.70632(11) 0.0260(7) Uani 1 1 d . .
C19 C 0.4532(4) -0.3472(3) 0.71626(11) 0.0303(8) Uani 1 1 d . .
H19 H 0.4210 -0.4124 0.6963 0.036 Uiso 1 1 calc R U
C20 C 0.5261(4) -0.3482(3) 0.75885(12) 0.0304(8) Uani 1 1 d . .
H20 H 0.5580 -0.4139 0.7741 0.036 Uiso 1 1 calc R U
C21 C 0.5468(4) -0.2314(3) 0.77708(11) 0.0251(7) Uani 1 1 d . .
C22 C 0.5945(4) -0.1938(3) 0.82325(11) 0.0257(7) Uani 1 1 d . .
C23 C 0.6666(4) -0.2666(3) 0.85760(12) 0.0296(7) Uani 1 1 d . .
C24 C 0.7496(4) -0.3596(3) 0.84401(13) 0.0328(8) Uani 1 1 d . .
H24 H 0.7590 -0.3762 0.8117 0.039 Uiso 1 1 calc R U
C25 C 0.8182(4) -0.4278(3) 0.87601(14) 0.0403(9) Uani 1 1 d . .
H25 H 0.8721 -0.4912 0.8656 0.048 Uiso 1 1 calc R U
C26 C 0.8084(4) -0.4037(3) 0.92353(14) 0.0435(9) Uani 1 1 d . .
H26 H 0.8538 -0.4514 0.9457 0.052 Uiso 1 1 calc R U
C27 C 0.7328(4) -0.3105(3) 0.93830(13) 0.0388(9) Uani 1 1 d . .
H27 H 0.7282 -0.2931 0.9708 0.047 Uiso 1 1 calc R U
C28 C 0.6623(4) -0.2406(3) 0.90613(12) 0.0301(7) Uani 1 1 d . .
C29 C 0.5917(4) -0.1361(3) 0.92404(11) 0.0299(7) Uani 1 1 d . .
C30 C 0.5454(4) -0.0601(3) 0.88891(11) 0.0272(7) Uani 1 1 d . .
C31 C 0.5545(4) -0.0857(3) 0.84043(10) 0.0237(7) Uani 1 1 d . .
C32 C 0.4806(4) 0.0456(3) 0.89380(11) 0.0280(7) Uani 1 1 d . .
C33 C 0.4640(4) 0.0876(3) 0.84669(10) 0.0254(7) Uani 1 1 d . .
C34 C 0.4395(4) 0.1984(3) 0.83561(11) 0.0262(7) Uani 1 1 d . .
C35 C 0.5850(4) 0.2958(3) 0.64195(11) 0.0259(7) Uani 1 1 d . .
C36 C 0.4740(4) 0.3609(3) 0.62263(12) 0.0374(8) Uani 1 1 d . .
H36 H 0.3773 0.3483 0.6301 0.045 Uiso 1 1 calc R U
C37 C 0.5034(5) 0.4443(3) 0.59244(13) 0.0463(10) Uani 1 1 d . .
H37 H 0.4271 0.4901 0.5803 0.056 Uiso 1 1 calc R U
C38 C 0.6431(6) 0.4615(4) 0.57972(15) 0.0526(12) Uani 1 1 d . .
C39 C 0.7521(5) 0.3960(4) 0.59866(16) 0.0554(12) Uani 1 1 d . .
H39 H 0.8482 0.4067 0.5903 0.066 Uiso 1 1 calc R U
C40 C 0.7245(4) 0.3142(3) 0.62992(14) 0.0424(9) Uani 1 1 d . .
H40 H 0.8019 0.2708 0.6430 0.051 Uiso 1 1 calc R U
C41 C 0.6759(8) 0.5500(4) 0.54500(17) 0.0753(17) Uani 1 1 d . .
H41A H 0.7664 0.5290 0.5310 0.090 Uiso 1 1 calc R U
H41B H 0.5963 0.5464 0.5194 0.090 Uiso 1 1 calc R U
C42 C 0.6923(6) 0.6671(4) 0.56523(19) 0.0658(14) Uani 1 1 d . .
H42A H 0.7791 0.6724 0.5882 0.079 Uiso 1 1 calc R U
H42B H 0.6068 0.6847 0.5825 0.079 Uiso 1 1 calc R U
C43 C 0.7076(6) 0.7575(4) 0.5304(2) 0.0760(16) Uani 1 1 d . .
H43A H 0.6165 0.7549 0.5093 0.091 Uiso 1 1 calc R U
H43B H 0.7126 0.8328 0.5482 0.091 Uiso 1 1 calc R U
C44 C 0.8295(6) 0.7552(5) 0.5004(2) 0.0779(17) Uani 1 1 d . .
H44A H 0.8230 0.6820 0.4810 0.094 Uiso 1 1 calc R U
H44B H 0.9217 0.7558 0.5209 0.094 Uiso 1 1 calc R U
C45 C 0.8369(6) 0.8515(5) 0.4685(2) 0.0758(16) Uani 1 1 d . .
H45A H 0.7462 0.8470 0.4472 0.091 Uiso 1 1 calc R U
H45B H 0.8351 0.9239 0.4882 0.091 Uiso 1 1 calc R U
C46 C 0.9571(8) 0.8615(7) 0.4396(3) 0.106(2) Uani 1 1 d . .
H46A H 0.9569 0.7924 0.4179 0.127 Uiso 1 1 calc R U
H46B H 1.0496 0.8641 0.4600 0.127 Uiso 1 1 calc R U
C47 C 0.9510(7) 0.9694(6) 0.4105(3) 0.099(2) Uani 1 1 d D .
H47A H 0.8580 0.9652 0.3904 0.118 Uiso 1 1 calc R U
H47B H 0.9476 1.0373 0.4327 0.118 Uiso 1 1 calc R U
C48 C 1.0671(8) 0.9900(6) 0.3807(3) 0.108(2) Uani 1 1 d D .
H48A H 1.0737 0.9221 0.3587 0.129 Uiso 1 1 calc R U
H48B H 1.1605 0.9991 0.4005 0.129 Uiso 1 1 calc R U
C49 C 1.0467(7) 1.0916(5) 0.3536(2) 0.0864(18) Uani 1 1 d . .
H49A H 1.0471 1.1605 0.3755 0.104 Uiso 1 1 calc R U
H49B H 0.9506 1.0853 0.3352 0.104 Uiso 1 1 calc R U
C50 C 1.1636(8) 1.1064(8) 0.3206(3) 0.1113(19) Uani 1 1 d . .
H50A H 1.2580 1.1199 0.3395 0.134 Uiso 1 1 calc R U
H50B H 1.1698 1.0339 0.3013 0.134 Uiso 1 1 calc R U
C51 C 1.1425(8) 1.1994(8) 0.2891(3) 0.1113(19) Uani 1 1 d . .
H51A H 1.0456 1.1873 0.2716 0.134 Uiso 1 1 calc R U
H51B H 1.2152 1.1913 0.2660 0.134 Uiso 1 1 calc R U
C52 C 1.1520(8) 1.3184(8) 0.3092(2) 0.106(3) Uani 1 1 d . .
H52A H 1.0794 1.3296 0.3317 0.160 Uiso 1 1 calc R U
H52B H 1.1338 1.3705 0.2841 0.160 Uiso 1 1 calc R U
H52C H 1.2493 1.3345 0.3251 0.160 Uiso 1 1 calc R U
C53 C 0.3918(4) 0.2861(3) 0.87053(11) 0.0281(7) Uani 1 1 d . .
C54 C 0.2459(4) 0.2921(3) 0.87820(13) 0.0362(8) Uani 1 1 d . .
H54 H 0.1772 0.2394 0.8617 0.043 Uiso 1 1 calc R U
C55 C 0.1998(4) 0.3755(3) 0.91009(13) 0.0394(9) Uani 1 1 d . .
H55 H 0.1000 0.3779 0.9153 0.047 Uiso 1 1 calc R U
C56 C 0.2964(4) 0.4546(3) 0.93419(12) 0.0369(8) Uani 1 1 d . .
C57 C 0.4417(5) 0.4479(3) 0.92589(13) 0.0402(9) Uani 1 1 d . .
H57 H 0.5099 0.5018 0.9419 0.048 Uiso 1 1 calc R U
C58 C 0.4896(4) 0.3649(3) 0.89493(12) 0.0352(8) Uani 1 1 d . .
H58 H 0.5899 0.3618 0.8903 0.042 Uiso 1 1 calc R U
C59 C 0.2500(5) 0.5496(3) 0.96719(14) 0.0479(10) Uani 1 1 d . .
H59A H 0.1479 0.5348 0.9732 0.058 Uiso 1 1 calc R U
H59B H 0.3106 0.5487 0.9974 0.058 Uiso 1 1 calc R U
C60 C 0.2625(7) 0.6663(4) 0.94895(18) 0.0636(14) Uani 1 1 d . .
H60A H 0.3544 0.6713 0.9340 0.076 Uiso 1 1 calc R U
H60B H 0.1819 0.6740 0.9243 0.076 Uiso 1 1 calc R U
C61 C 0.2595(6) 0.7654(4) 0.98449(19) 0.0650(14) Uani 1 1 d . .
H61A H 0.3446 0.7600 1.0077 0.078 Uiso 1 1 calc R U
H61B H 0.2733 0.8363 0.9684 0.078 Uiso 1 1 calc R U
C62 C 0.1290(6) 0.7790(4) 1.0105(2) 0.0671(14) Uani 1 1 d . .
H62A H 0.1177 0.7116 1.0289 0.080 Uiso 1 1 calc R U
H62B H 0.0420 0.7817 0.9879 0.080 Uiso 1 1 calc R U
C63 C 0.1379(6) 0.8866(4) 1.04315(19) 0.0670(14) Uani 1 1 d . .
H63A H 0.2215 0.8798 1.0668 0.080 Uiso 1 1 calc R U
H63B H 0.1598 0.9521 1.0247 0.080 Uiso 1 1 calc R U
C64 C 0.0099(6) 0.9146(4) 1.0680(2) 0.0710(15) Uani 1 1 d . .
H64A H -0.0113 0.8512 1.0876 0.085 Uiso 1 1 calc R U
H64B H -0.0749 0.9212 1.0448 0.085 Uiso 1 1 calc R U
C65 C 0.0299(6) 1.0255(4) 1.09890(17) 0.0586(12) Uani 1 1 d . .
H65A H 0.1147 1.0179 1.1220 0.070 Uiso 1 1 calc R U
H65B H 0.0533 1.0880 1.0791 0.070 Uiso 1 1 calc R U
C66 C -0.0969(6) 1.0601(4) 1.12478(19) 0.0634(13) Uani 1 1 d . .
H66A H -0.1210 0.9983 1.1448 0.076 Uiso 1 1 calc R U
H66B H -0.1821 1.0692 1.1020 0.076 Uiso 1 1 calc R U
C67 C -0.0685(6) 1.1719(4) 1.15534(19) 0.0647(13) Uani 1 1 d . .
H67A H 0.0207 1.1635 1.1765 0.078 Uiso 1 1 calc R U
H67B H -0.0489 1.2336 1.1347 0.078 Uiso 1 1 calc R U
C68 C -0.1864(7) 1.2091(5) 1.1842(2) 0.0815(17) Uani 1 1 d . .
H68A H -0.2000 1.1514 1.2072 0.098 Uiso 1 1 calc R U
H68B H -0.2781 1.2115 1.1637 0.098 Uiso 1 1 calc R U
C69 C -0.1584(6) 1.3237(5) 1.2101(2) 0.0751(15) Uani 1 1 d . .
H69A H -0.2185 1.3287 1.2368 0.090 Uiso 1 1 calc R U
H69B H -0.0553 1.3291 1.2229 0.090 Uiso 1 1 calc R U
C70 C -0.1892(7) 1.4217(5) 1.1820(2) 0.0780(16) Uani 1 1 d . .
H70A H -0.1294 1.4185 1.1556 0.117 Uiso 1 1 calc R U
H70B H -0.1665 1.4928 1.2014 0.117 Uiso 1 1 calc R U
H70C H -0.2922 1.4195 1.1703 0.117 Uiso 1 1 calc R U
C71 C 1.0495(6) 0.2935(6) 0.7274(2) 0.0769(16) Uani 1 1 d . .
C72 C 0.9280(7) 0.3152(7) 0.7499(2) 0.0887(19) Uani 1 1 d . .
H72 H 0.8788 0.3848 0.7460 0.106 Uiso 1 1 calc R U
C73 C 0.8767(8) 0.2365(8) 0.7783(3) 0.108(3) Uani 1 1 d . .
H73 H 0.7934 0.2523 0.7945 0.130 Uiso 1 1 calc R U
C74 C 0.9455(11) 0.1363(8) 0.7831(3) 0.121(3) Uani 1 1 d . .
H74 H 0.9093 0.0803 0.8018 0.145 Uiso 1 1 calc R U
C75 C 1.0717(11) 0.1164(7) 0.7601(3) 0.120(3) Uani 1 1 d . .
H75 H 1.1220 0.0472 0.7639 0.144 Uiso 1 1 calc R U
C76 C 1.1229(8) 0.1968(7) 0.7321(2) 0.093(2) Uani 1 1 d . .
H76 H 1.2079 0.1837 0.7165 0.111 Uiso 1 1 calc R U
N1 N 0.4993(3) 0.1657(2) 0.75392(9) 0.0254(6) Uani 1 1 d . .
N2 N 0.4824(3) 0.0052(2) 0.68311(9) 0.0242(6) Uani 1 1 d . .
N3 N 0.4896(3) -0.1596(2) 0.74401(9) 0.0256(6) Uani 1 1 d . .
N4 N 0.5063(3) 0.0018(2) 0.81483(9) 0.0240(6) Uani 1 1 d . .
N5 N 0.5458(4) 0.1036(3) 0.56979(10) 0.0349(7) Uani 1 1 d . .
N6 N 0.4440(4) 0.0973(3) 0.93339(10) 0.0340(7) Uani 1 1 d . .
O1 O 0.3950(3) -0.1078(2) 0.52487(8) 0.0390(6) Uani 1 1 d . .
O2 O 0.5790(3) -0.1150(2) 0.96622(8) 0.0407(6) Uani 1 1 d . .
Ni1 Ni 0.49494(6) 0.00396(4) 0.74898(2) 0.02246(16) Uani 1 1 d . .
Cl1 Cl 1.1113(2) 0.39401(19) 0.69176(7) 0.1086(6) Uani 1 1 d . .
H5A H 0.524(5) 0.070(4) 0.5426(17) 0.055(13) Uiso 1 1 d . .
H5B H 0.601(5) 0.164(4) 0.5749(15) 0.045(12) Uiso 1 1 d . .
H6A H 0.461(5) 0.065(4) 0.9577(16) 0.046(13) Uiso 1 1 d . .
H6B H 0.403(4) 0.164(4) 0.9366(13) 0.033(10) Uiso 1 1 d . .

loop_
_atom_site_aniso_label
_atom_site_aniso_U_11
_atom_site_aniso_U_22
_atom_site_aniso_U_33
_atom_site_aniso_U_23
_atom_site_aniso_U_13
_atom_site_aniso_U_12
C1 0.0375(19) 0.0204(15) 0.0218(16) -0.0013(12) 0.0070(14) 0.0010(13)
C2 0.056(2) 0.0172(16) 0.0268(17) -0.0025(13) 0.0089(16) 0.0026(15)
C3 0.057(2) 0.0145(15) 0.0286(18) 0.0041(13) 0.0106(16) -0.0005(15)
C4 0.0365(19) 0.0206(15) 0.0212(16) 0.0024(12) 0.0035(13) 0.0004(13)
C5 0.0301(17) 0.0229(16) 0.0197(15) 0.0047(12) 0.0034(13) 0.0000(13)
C6 0.0295(17) 0.0254(16) 0.0177(15) 0.0038(12) 0.0022(12) -0.0007(13)
C7 0.0330(18) 0.0262(16) 0.0193(15) 0.0028(13) 0.0043(13) 0.0030(14)
C8 0.0355(18) 0.0251(16) 0.0193(15) 0.0012(13) 0.0019(13) 0.0041(14)
C9 0.0302(17) 0.0198(15) 0.0214(16) 0.0012(12) 0.0041(13) 0.0031(13)
C10 0.0359(19) 0.0304(17) 0.0200(16) -0.0014(13) 0.0018(14) 0.0032(14)
C11 0.0319(18) 0.0299(17) 0.0216(16) -0.0049(13) 0.0027(13) 0.0036(14)
C12 0.036(2) 0.038(2) 0.0254(17) -0.0052(15) -0.0018(14) 0.0030(16)
C13 0.039(2) 0.041(2) 0.038(2) -0.0128(17) -0.0061(16) -0.0037(17)
C14 0.037(2) 0.0332(19) 0.040(2) -0.0051(16) 0.0010(16) -0.0070(16)
C15 0.037(2) 0.0327(19) 0.0310(18) -0.0043(15) 0.0038(15) -0.0027(15)
C16 0.0295(18) 0.0238(16) 0.0261(17) -0.0029(13) 0.0024(13) 0.0016(13)
C17 0.0319(18) 0.0226(16) 0.0197(15) -0.0022(12) 0.0052(13) -0.0011(13)
C18 0.0347(18) 0.0207(16) 0.0229(16) -0.0001(12) 0.0059(13) -0.0012(13)
C19 0.049(2) 0.0161(15) 0.0252(17) -0.0021(13) 0.0035(15) -0.0044(14)
C20 0.046(2) 0.0160(15) 0.0290(18) 0.0055(13) 0.0022(15) -0.0008(14)
C21 0.0323(18) 0.0210(15) 0.0225(16) 0.0040(12) 0.0042(13) -0.0015(13)
C22 0.0317(18) 0.0225(16) 0.0235(16) 0.0055(13) 0.0042(13) -0.0044(13)
C23 0.0353(19) 0.0240(16) 0.0294(18) 0.0053(13) 0.0024(14) -0.0071(14)
C24 0.036(2) 0.0298(18) 0.0336(19) 0.0055(14) 0.0058(15) -0.0008(15)
C25 0.042(2) 0.035(2) 0.045(2) 0.0113(17) 0.0035(17) 0.0034(17)
C26 0.046(2) 0.043(2) 0.043(2) 0.0195(18) -0.0017(18) 0.0077(18)
C27 0.044(2) 0.045(2) 0.0272(18) 0.0136(16) -0.0026(16) -0.0057(17)
C28 0.0348(19) 0.0271(17) 0.0287(17) 0.0085(14) 0.0003(14) -0.0064(14)
C29 0.0367(19) 0.0326(18) 0.0200(16) 0.0039(13) 0.0017(14) -0.0108(15)
C30 0.0378(19) 0.0253(16) 0.0185(15) 0.0023(13) 0.0037(13) -0.0058(14)
C31 0.0329(18) 0.0192(15) 0.0189(15) 0.0021(12) 0.0026(13) -0.0062(13)
C32 0.0362(19) 0.0277(17) 0.0196(16) -0.0010(13) 0.0036(13) -0.0091(14)
C33 0.0345(18) 0.0235(16) 0.0180(15) -0.0020(12) 0.0058(13) -0.0048(13)
C34 0.0352(18) 0.0211(16) 0.0219(16) -0.0029(12) 0.0044(13) -0.0030(13)
C35 0.0370(19) 0.0222(16) 0.0187(15) 0.0020(12) 0.0043(13) -0.0030(14)
C36 0.046(2) 0.037(2) 0.0312(19) 0.0095(16) 0.0070(16) 0.0064(17)
C37 0.074(3) 0.035(2) 0.031(2) 0.0105(16) 0.0056(19) 0.013(2)
C38 0.085(3) 0.036(2) 0.037(2) 0.0082(18) 0.004(2) -0.016(2)
C39 0.057(3) 0.059(3) 0.052(3) 0.015(2) 0.007(2) -0.023(2)
C40 0.043(2) 0.045(2) 0.040(2) 0.0136(17) 0.0032(17) -0.0084(18)
C41 0.129(5) 0.052(3) 0.047(3) 0.011(2) 0.020(3) -0.021(3)
C42 0.078(4) 0.043(3) 0.080(4) 0.018(2) 0.018(3) -0.001(2)
C43 0.073(4) 0.051(3) 0.110(5) 0.038(3) 0.021(3) -0.004(3)
C44 0.077(4) 0.053(3) 0.108(5) 0.038(3) 0.009(3) 0.005(3)
C45 0.064(3) 0.062(3) 0.106(5) 0.043(3) 0.013(3) -0.001(3)
C46 0.086(5) 0.107(5) 0.132(6) 0.053(5) 0.019(4) 0.011(4)
C47 0.077(4) 0.107(5) 0.121(6) 0.047(4) 0.023(4) 0.026(4)
C48 0.104(6) 0.084(5) 0.139(7) 0.024(5) 0.012(5) 0.014(4)
C49 0.087(4) 0.077(4) 0.097(5) 0.025(3) -0.002(4) 0.018(3)
C50 0.078(3) 0.162(6) 0.099(4) 0.015(3) 0.025(3) 0.040(3)
C51 0.078(3) 0.162(6) 0.099(4) 0.015(3) 0.025(3) 0.040(3)
C52 0.075(4) 0.165(8) 0.084(5) 0.046(5) 0.013(4) 0.001(5)
C53 0.042(2) 0.0221(16) 0.0212(16) 0.0022(13) 0.0078(14) 0.0011(14)
C54 0.041(2) 0.0323(19) 0.0349(19) -0.0059(15) 0.0102(16) -0.0069(16)
C55 0.043(2) 0.037(2) 0.040(2) -0.0018(16) 0.0181(17) 0.0020(17)
C56 0.053(2) 0.0318(19) 0.0269(18) 0.0003(15) 0.0082(16) 0.0036(17)
C57 0.053(2) 0.0304(19) 0.034(2) -0.0100(15) -0.0016(17) -0.0027(17)
C58 0.036(2) 0.0345(19) 0.0339(19) -0.0067(15) 0.0059(15) -0.0023(16)
C59 0.066(3) 0.042(2) 0.036(2) -0.0080(17) 0.0112(19) 0.008(2)
C60 0.094(4) 0.039(2) 0.061(3) -0.006(2) 0.028(3) 0.008(2)
C61 0.078(4) 0.043(3) 0.074(3) -0.016(2) 0.021(3) -0.001(2)
C62 0.069(3) 0.056(3) 0.077(4) -0.011(3) 0.020(3) 0.003(2)
C63 0.070(3) 0.053(3) 0.077(4) -0.018(3) 0.019(3) -0.006(2)
C64 0.080(4) 0.055(3) 0.079(4) -0.011(3) 0.029(3) -0.007(3)
C65 0.066(3) 0.047(3) 0.062(3) -0.007(2) 0.014(2) -0.008(2)
C66 0.059(3) 0.059(3) 0.073(3) -0.002(2) 0.013(2) -0.004(2)
C67 0.064(3) 0.064(3) 0.068(3) 0.001(3) 0.018(3) -0.006(2)
C68 0.073(4) 0.084(4) 0.090(4) -0.001(3) 0.030(3) 0.003(3)
C69 0.068(4) 0.083(4) 0.077(4) 0.003(3) 0.022(3) 0.016(3)
C70 0.094(4) 0.074(4) 0.069(4) 0.003(3) 0.023(3) 0.019(3)
C71 0.056(3) 0.098(5) 0.075(4) 0.024(3) -0.014(3) -0.010(3)
C72 0.059(4) 0.117(5) 0.090(4) 0.027(4) -0.001(3) -0.007(3)
C73 0.067(4) 0.167(8) 0.089(5) 0.047(5) -0.017(3) -0.029(5)
C74 0.112(7) 0.142(8) 0.105(6) 0.061(6) -0.033(5) -0.061(6)
C75 0.121(7) 0.107(6) 0.127(7) 0.035(5) -0.033(6) -0.005(5)
C76 0.075(4) 0.114(6) 0.089(5) 0.024(4) -0.013(3) 0.002(4)
N1 0.0360(16) 0.0229(13) 0.0179(13) 0.0011(10) 0.0055(11) -0.0007(11)
N2 0.0380(16) 0.0156(12) 0.0181(13) 0.0008(10) -0.0015(11) -0.0012(11)
N3 0.0371(16) 0.0228(13) 0.0170(13) 0.0011(10) 0.0038(11) -0.0011(11)
N4 0.0385(16) 0.0156(12) 0.0171(13) -0.0008(10) -0.0003(11) -0.0026(11)
N5 0.057(2) 0.0311(16) 0.0173(15) 0.0019(12) 0.0071(13) -0.0077(15)
N6 0.051(2) 0.0333(17) 0.0184(15) -0.0002(13) 0.0079(13) 0.0011(15)
O1 0.0558(17) 0.0425(15) 0.0181(12) -0.0011(10) 0.0038(11) -0.0049(12)
O2 0.0596(17) 0.0429(15) 0.0199(12) 0.0048(10) 0.0042(11) -0.0008(13)
Ni1 0.0355(3) 0.0165(3) 0.0153(3) 0.00027(19) 0.0033(2) -0.0016(2)
Cl1 0.0883(12) 0.1343(16) 0.1081(13) 0.0513(12) 0.0079(10) -0.0164(11)

loop_
_atom_type_symbol
_atom_type_description
_atom_type_scat_dispersion_real
_atom_type_scat_dispersion_imag
_atom_type_scat_source
C C 0.0181 0.0091 'International Tables Vol C Tables 4.2.6.8 and 6.1.1.4'
H H 0.0000 0.0000 'International Tables Vol C Tables 4.2.6.8 and 6.1.1.4'
N N 0.0311 0.0180 'International Tables Vol C Tables 4.2.6.8 and 6.1.1.4'
O O 0.0492 0.0322 'International Tables Vol C Tables 4.2.6.8 and 6.1.1.4'
Ni Ni -3.0029 0.5091 'International Tables Vol C Tables 4.2.6.8 and 6.1.1.4'
Cl Cl 0.3639 0.7018 'International Tables Vol C Tables 4.2.6.8 and 6.1.1.4'

loop_
_geom_angle_atom_site_label_1
_geom_angle_atom_site_label_2
_geom_angle_atom_site_label_3
_geom_angle
N1 C1 C34 125.4(3)
N1 C1 C2 109.9(3)
C34 C1 C2 124.6(3)
C3 C2 C1 107.1(3)
C3 C2 H2 126.5
C1 C2 H2 126.5
C2 C3 C4 107.6(3)
C2 C3 H3 126.2
C4 C3 H3 126.2
N1 C4 C5 125.2(3)
N1 C4 C3 109.6(3)
C5 C4 C3 124.8(3)
C6 C5 C4 121.6(3)
C6 C5 C35 120.6(3)
C4 C5 C35 117.3(3)
C5 C6 N2 123.1(3)
C5 C6 C7 126.8(3)
N2 C6 C7 109.0(3)
N5 C7 C8 126.1(3)
N5 C7 C6 128.3(3)
C8 C7 C6 105.7(3)
C7 C8 C9 107.1(3)
C7 C8 C10 129.6(3)
C9 C8 C10 123.3(3)
N2 C9 C17 126.9(3)
N2 C9 C8 111.8(3)
C17 C9 C8 121.0(3)
O1 C10 C8 123.0(3)
O1 C10 C11 122.2(3)
C8 C10 C11 114.7(3)
C12 C11 C16 120.3(3)
C12 C11 C10 118.8(3)
C16 C11 C10 120.9(3)
C13 C12 C11 120.9(3)
C13 C12 H12 119.5
C11 C12 H12 119.5
C12 C13 C14 119.7(3)
C12 C13 H13 120.1
C14 C13 H13 120.1
C15 C14 C13 120.0(3)
C15 C14 H14 120.0
C13 C14 H14 120.0
C14 C15 C16 121.5(3)
C14 C15 H15 119.3
C16 C15 H15 119.3
C15 C16 C11 117.5(3)
C15 C16 C17 121.6(3)
C11 C16 C17 120.8(3)
C18 C17 C9 119.0(3)
C18 C17 C16 123.7(3)
C9 C17 C16 116.7(3)
N3 C18 C17 123.4(3)
N3 C18 C19 109.6(3)
C17 C18 C19 126.2(3)
C20 C19 C18 107.6(3)
C20 C19 H19 126.2
C18 C19 H19 126.2
C19 C20 C21 107.3(3)
C19 C20 H20 126.3
C21 C20 H20 126.3
N3 C21 C22 123.5(3)
N3 C21 C20 109.4(3)
C22 C21 C20 126.3(3)
C31 C22 C21 118.8(3)
C31 C22 C23 116.3(3)
C21 C22 C23 124.2(3)
C24 C23 C28 117.3(3)
C24 C23 C22 121.8(3)
C28 C23 C22 120.8(3)
C25 C24 C23 122.1(3)
C25 C24 H24 118.9
C23 C24 H24 118.9
C24 C25 C26 119.9(4)
C24 C25 H25 120.1
C26 C25 H25 120.1
C27 C26 C25 119.7(3)
C27 C26 H26 120.2
C25 C26 H26 120.2
C26 C27 C28 121.0(4)
C26 C27 H27 119.5
C28 C27 H27 119.5
C27 C28 C23 119.9(3)
C27 C28 C29 118.7(3)
C23 C28 C29 121.2(3)
O2 C29 C30 123.1(3)
O2 C29 C28 122.3(3)
C30 C29 C28 114.5(3)
C32 C30 C31 107.3(3)
C32 C30 C29 129.3(3)
C31 C30 C29 123.3(3)
N4 C31 C22 126.9(3)
N4 C31 C30 111.5(3)
C22 C31 C30 121.4(3)
N6 C32 C30 126.4(3)
N6 C32 C33 127.9(3)
C30 C32 C33 105.7(3)
C34 C33 N4 123.6(3)
C34 C33 C32 126.7(3)
N4 C33 C32 108.6(3)
C33 C34 C1 121.3(3)
C33 C34 C53 121.5(3)
C1 C34 C53 117.1(3)
C40 C35 C36 118.7(3)
C40 C35 C5 121.2(3)
C36 C35 C5 120.0(3)
C35 C36 C37 120.4(4)
C35 C36 H36 119.8
C37 C36 H36 119.8
C38 C37 C36 120.8(4)
C38 C37 H37 119.6
C36 C37 H37 119.6
C39 C38 C37 118.4(4)
C39 C38 C41 120.3(5)
C37 C38 C41 121.3(5)
C38 C39 C40 121.3(4)
C38 C39 H39 119.4
C40 C39 H39 119.4
C35 C40 C39 120.3(4)
C35 C40 H40 119.8
C39 C40 H40 119.8
C42 C41 C38 114.5(4)
C42 C41 H41A 108.6
C38 C41 H41A 108.6
C42 C41 H41B 108.6
C38 C41 H41B 108.6
H41A C41 H41B 107.6
C41 C42 C43 115.2(5)
C41 C42 H42A 108.5
C43 C42 H42A 108.5
C41 C42 H42B 108.5
C43 C42 H42B 108.5
H42A C42 H42B 107.5
C44 C43 C42 120.7(5)
C44 C43 H43A 107.2
C42 C43 H43A 107.2
C44 C43 H43B 107.2
C42 C43 H43B 107.2
H43A C43 H43B 106.8
C43 C44 C45 116.0(5)
C43 C44 H44A 108.3
C45 C44 H44A 108.3
C43 C44 H44B 108.3
C45 C44 H44B 108.3
H44A C44 H44B 107.4
C46 C45 C44 120.6(5)
C46 C45 H45A 107.2
C44 C45 H45A 107.2
C46 C45 H45B 107.2
C44 C45 H45B 107.2
H45A C45 H45B 106.8
C45 C46 C47 113.7(6)
C45 C46 H46A 108.8
C47 C46 H46A 108.8
C45 C46 H46B 108.8
C47 C46 H46B 108.8
H46A C46 H46B 107.7
C48 C47 C46 118.9(6)
C48 C47 H47A 107.6
C46 C47 H47A 107.6
C48 C47 H47B 107.6
C46 C47 H47B 107.6
H47A C47 H47B 107.0
C47 C48 C49 114.0(6)
C47 C48 H48A 108.8
C49 C48 H48A 108.8
C47 C48 H48B 108.8
C49 C48 H48B 108.8
H48A C48 H48B 107.7
C48 C49 C50 112.8(6)
C48 C49 H49A 109.0
C50 C49 H49A 109.0
C48 C49 H49B 109.0
C50 C49 H49B 109.0
H49A C49 H49B 107.8
C51 C50 C49 115.8(6)
C51 C50 H50A 108.3
C49 C50 H50A 108.3
C51 C50 H50B 108.3
C49 C50 H50B 108.3
H50A C50 H50B 107.4
C50 C51 C52 118.9(7)
C50 C51 H51A 107.6
C52 C51 H51A 107.6
C50 C51 H51B 107.6
C52 C51 H51B 107.6
H51A C51 H51B 107.0
C51 C52 H52A 109.5
C51 C52 H52B 109.5
H52A C52 H52B 109.5
C51 C52 H52C 109.5
H52A C52 H52C 109.5
H52B C52 H52C 109.5
C58 C53 C54 118.6(3)
C58 C53 C34 121.5(3)
C54 C53 C34 119.9(3)
C53 C54 C55 120.3(3)
C53 C54 H54 119.9
C55 C54 H54 119.9
C56 C55 C54 121.4(4)
C56 C55 H55 119.3
C54 C55 H55 119.3
C55 C56 C57 117.7(3)
C55 C56 C59 123.0(4)
C57 C56 C59 119.3(4)
C58 C57 C56 121.8(4)
C58 C57 H57 119.1
C56 C57 H57 119.1
C57 C58 C53 120.3(4)
C57 C58 H58 119.8
C53 C58 H58 119.8
C60 C59 C56 113.5(3)
C60 C59 H59A 108.9
C56 C59 H59A 108.9
C60 C59 H59B 108.9
C56 C59 H59B 108.9
H59A C59 H59B 107.7
C61 C60 C59 115.8(4)
C61 C60 H60A 108.3
C59 C60 H60A 108.3
C61 C60 H60B 108.3
C59 C60 H60B 108.3
H60A C60 H60B 107.4
C62 C61 C60 118.4(5)
C62 C61 H61A 107.7
C60 C61 H61A 107.7
C62 C61 H61B 107.7
C60 C61 H61B 107.7
H61A C61 H61B 107.1
C61 C62 C63 112.5(4)
C61 C62 H62A 109.1
C63 C62 H62A 109.1
C61 C62 H62B 109.1
C63 C62 H62B 109.1
H62A C62 H62B 107.8
C64 C63 C62 117.6(4)
C64 C63 H63A 107.9
C62 C63 H63A 107.9
C64 C63 H63B 107.9
C62 C63 H63B 107.9
H63A C63 H63B 107.2
C63 C64 C65 113.0(4)
C63 C64 H64A 109.0
C65 C64 H64A 109.0
C63 C64 H64B 109.0
C65 C64 H64B 109.0
H64A C64 H64B 107.8
C66 C65 C64 115.9(4)
C66 C65 H65A 108.3
C64 C65 H65A 108.3
C66 C65 H65B 108.3
C64 C65 H65B 108.3
H65A C65 H65B 107.4
C65 C66 C67 113.0(4)
C65 C66 H66A 109.0
C67 C66 H66A 109.0
C65 C66 H66B 109.0
C67 C66 H66B 109.0
H66A C66 H66B 107.8
C68 C67 C66 116.4(5)
C68 C67 H67A 108.2
C66 C67 H67A 108.2
C68 C67 H67B 108.2
C66 C67 H67B 108.2
H67A C67 H67B 107.3
C67 C68 C69 114.1(5)
C67 C68 H68A 108.7
C69 C68 H68A 108.7
C67 C68 H68B 108.7
C69 C68 H68B 108.7
H68A C68 H68B 107.6
C70 C69 C68 114.9(5)
C70 C69 H69A 108.5
C68 C69 H69A 108.5
C70 C69 H69B 108.5
C68 C69 H69B 108.5
H69A C69 H69B 107.5
C69 C70 H70A 109.5
C69 C70 H70B 109.5
H70A C70 H70B 109.5
C69 C70 H70C 109.5
H70A C70 H70C 109.5
H70B C70 H70C 109.5
C76 C71 C72 122.0(6)
C76 C71 Cl1 118.8(6)
C72 C71 Cl1 119.2(5)
C71 C72 C73 120.2(7)
C71 C72 H72 119.9
C73 C72 H72 119.9
C74 C73 C72 119.7(8)
C74 C73 H73 120.2
C72 C73 H73 120.2
C73 C74 C75 119.1(7)
C73 C74 H74 120.4
C75 C74 H74 120.4
C76 C75 C74 120.5(8)
C76 C75 H75 119.7
C74 C75 H75 119.7
C71 C76 C75 118.4(8)
C71 C76 H76 120.8
C75 C76 H76 120.8
C1 N1 C4 105.8(3)
C1 N1 Ni1 126.8(2)
C4 N1 Ni1 127.4(2)
C9 N2 C6 106.1(2)
C9 N2 Ni1 125.6(2)
C6 N2 Ni1 128.4(2)
C18 N3 C21 106.0(3)
C18 N3 Ni1 127.1(2)
C21 N3 Ni1 126.9(2)
C31 N4 C33 106.6(2)
C31 N4 Ni1 126.1(2)
C33 N4 Ni1 127.3(2)
C7 N5 H5A 118(3)
C7 N5 H5B 118(3)
H5A N5 H5B 124(4)
C32 N6 H6A 118(3)
C32 N6 H6B 127(3)
H6A N6 H6B 115(4)
N2 Ni1 N4 179.54(12)
N2 Ni1 N1 89.94(11)
N4 Ni1 N1 90.38(11)
N2 Ni1 N3 90.10(11)
N4 Ni1 N3 89.58(11)
N1 Ni1 N3 179.74(13)

loop_
_geom_bond_atom_site_label_1
_geom_bond_atom_site_label_2
_geom_bond_distance
C1 N1 1.377(4)
C1 C34 1.405(4)
C1 C2 1.425(4)
C2 C3 1.354(5)
C2 H2 0.9500
C3 C4 1.420(4)
C3 H3 0.9500
C4 N1 1.385(4)
C4 C5 1.402(4)
C5 C6 1.377(4)
C5 C35 1.500(4)
C6 N2 1.403(4)
C6 C7 1.464(4)
C7 N5 1.332(4)
C7 C8 1.387(5)
C8 C9 1.420(4)
C8 C10 1.436(4)
C9 N2 1.356(4)
C9 C17 1.396(4)
C10 O1 1.241(4)
C10 C11 1.488(5)
C11 C12 1.392(5)
C11 C16 1.416(5)
C12 C13 1.375(5)
C12 H12 0.9500
C13 C14 1.393(5)
C13 H13 0.9500
C14 C15 1.385(5)
C14 H14 0.9500
C15 C16 1.402(5)
C15 H15 0.9500
C16 C17 1.470(4)
C17 C18 1.394(4)
C18 N3 1.377(4)
C18 C19 1.434(4)
C19 C20 1.344(5)
C19 H19 0.9500
C20 C21 1.437(4)
C20 H20 0.9500
C21 N3 1.387(4)
C21 C22 1.401(4)
C22 C31 1.398(5)
C22 C23 1.471(5)
C23 C24 1.401(5)
C23 C28 1.415(5)
C24 C25 1.378(5)
C24 H24 0.9500
C25 C26 1.390(6)
C25 H25 0.9500
C26 C27 1.374(6)
C26 H26 0.9500
C27 C28 1.401(5)
C27 H27 0.9500
C28 C29 1.483(5)
C29 O2 1.240(4)
C29 C30 1.434(5)
C30 C32 1.391(5)
C30 C31 1.419(4)
C31 N4 1.361(4)
C32 N6 1.330(4)
C32 C33 1.469(4)
C33 C34 1.375(5)
C33 N4 1.402(4)
C34 C53 1.491(4)
C35 C40 1.383(5)
C35 C36 1.388(5)
C36 C37 1.390(5)
C36 H36 0.9500
C37 C38 1.389(7)
C37 H37 0.9500
C38 C39 1.373(7)
C38 C41 1.533(6)
C39 C40 1.394(6)
C39 H39 0.9500
C40 H40 0.9500
C41 C42 1.455(7)
C41 H41A 0.9900
C41 H41B 0.9900
C42 C43 1.520(6)
C42 H42A 0.9900
C42 H42B 0.9900
C43 C44 1.482(8)
C43 H43A 0.9900
C43 H43B 0.9900
C44 C45 1.506(6)
C44 H44A 0.9900
C44 H44B 0.9900
C45 C46 1.456(8)
C45 H45A 0.9900
C45 H45B 0.9900
C46 C47 1.562(9)
C46 H46A 0.9900
C46 H46B 0.9900
C47 C48 1.461(7)
C47 H47A 0.9900
C47 H47B 0.9900
C48 C49 1.472(8)
C48 H48A 0.9900
C48 H48B 0.9900
C49 C50 1.519(9)
C49 H49A 0.9900
C49 H49B 0.9900
C50 C51 1.467(10)
C50 H50A 0.9900
C50 H50B 0.9900
C51 C52 1.472(11)
C51 H51A 0.9900
C51 H51B 0.9900
C52 H52A 0.9800
C52 H52B 0.9800
C52 H52C 0.9800
C53 C58 1.389(5)
C53 C54 1.390(5)
C54 C55 1.396(5)
C54 H54 0.9500
C55 C56 1.381(5)
C55 H55 0.9500
C56 C57 1.388(6)
C56 C59 1.510(5)
C57 C58 1.384(5)
C57 H57 0.9500
C58 H58 0.9500
C59 C60 1.503(6)
C59 H59A 0.9900
C59 H59B 0.9900
C60 C61 1.499(6)
C60 H60A 0.9900
C60 H60B 0.9900
C61 C62 1.484(7)
C61 H61A 0.9900
C61 H61B 0.9900
C62 C63 1.519(6)
C62 H62A 0.9900
C62 H62B 0.9900
C63 C64 1.470(7)
C63 H63A 0.9900
C63 H63B 0.9900
C64 C65 1.525(6)
C64 H64A 0.9900
C64 H64B 0.9900
C65 C66 1.495(7)
C65 H65A 0.9900
C65 H65B 0.9900
C66 C67 1.534(7)
C66 H66A 0.9900
C66 H66B 0.9900
C67 C68 1.486(7)
C67 H67A 0.9900
C67 H67B 0.9900
C68 C69 1.498(8)
C68 H68A 0.9900
C68 H68B 0.9900
C69 C70 1.465(8)
C69 H69A 0.9900
C69 H69B 0.9900
C70 H70A 0.9800
C70 H70B 0.9800
C70 H70C 0.9800
C71 C76 1.340(9)
C71 C72 1.369(9)
C71 Cl1 1.735(6)
C72 C73 1.379(9)
C72 H72 0.9500
C73 C74 1.355(12)
C73 H73 0.9500
C74 C75 1.410(13)
C74 H74 0.9500
C75 C76 1.385(10)
C75 H75 0.9500
C76 H76 0.9500
N1 Ni1 1.892(3)
N2 Ni1 1.890(3)
N3 Ni1 1.913(3)
N4 Ni1 1.891(2)
N5 H5A 0.86(5)
N5 H5B 0.86(5)
N6 H6A 0.82(5)
N6 H6B 0.88(4)

loop_
_geom_hbond_atom_site_label_D
_geom_hbond_atom_site_label_H
_geom_hbond_atom_site_label_A
_geom_hbond_distance_DH
_geom_hbond_distance_HA
_geom_hbond_distance_DA
_geom_hbond_angle_DHA
_geom_hbond_site_symmetry_A
N5 H5A O1 0.86(5) 2.38(5) 2.978(4) 127(4) .
N5 H5A O1 0.86(5) 2.21(5) 2.832(4) 129(4) 2_656
N6 H6A O2 0.82(5) 2.41(5) 2.976(5) 127(4) .
N6 H6A O2 0.82(5) 2.30(5) 2.912(4) 132(4) 2_657

loop_
_geom_torsion_atom_site_label_1
_geom_torsion_atom_site_label_2
_geom_torsion_atom_site_label_3
_geom_torsion_atom_site_label_4
_geom_torsion
N1 C1 C2 C3 -2.1(4)
C34 C1 C2 C3 173.4(4)
C1 C2 C3 C4 2.7(4)
C2 C3 C4 N1 -2.4(4)
C2 C3 C4 C5 170.0(3)
N1 C4 C5 C6 7.6(5)
C3 C4 C5 C6 -163.8(3)
N1 C4 C5 C35 179.8(3)
C3 C4 C5 C35 8.5(5)
C4 C5 C6 N2 -2.9(5)
C35 C5 C6 N2 -174.9(3)
C4 C5 C6 C7 163.4(3)
C35 C5 C6 C7 -8.6(5)
C5 C6 C7 N5 18.6(6)
N2 C6 C7 N5 -173.5(3)
C5 C6 C7 C8 -161.2(3)
N2 C6 C7 C8 6.7(4)
N5 C7 C8 C9 174.1(3)
C6 C7 C8 C9 -6.1(4)
N5 C7 C8 C10 -4.2(6)
C6 C7 C8 C10 175.6(3)
C7 C8 C9 N2 3.7(4)
C10 C8 C9 N2 -177.9(3)
C7 C8 C9 C17 -170.9(3)
C10 C8 C9 C17 7.5(5)
C7 C8 C10 O1 0.3(6)
C9 C8 C10 O1 -177.7(3)
C7 C8 C10 C11 -176.3(3)
C9 C8 C10 C11 5.6(5)
O1 C10 C11 C12 -7.2(5)
C8 C10 C11 C12 169.5(3)
O1 C10 C11 C16 175.9(3)
C8 C10 C11 C16 -7.4(5)
C16 C11 C12 C13 2.6(5)
C10 C11 C12 C13 -174.3(3)
C11 C12 C13 C14 0.4(6)
C12 C13 C14 C15 -1.1(6)
C13 C14 C15 C16 -1.3(6)
C14 C15 C16 C11 4.2(5)
C14 C15 C16 C17 179.5(3)
C12 C11 C16 C15 -4.8(5)
C10 C11 C16 C15 172.1(3)
C12 C11 C16 C17 179.8(3)
C10 C11 C16 C17 -3.3(5)
N2 C9 C17 C18 -20.4(5)
C8 C9 C17 C18 153.3(3)
N2 C9 C17 C16 168.1(3)
C8 C9 C17 C16 -18.2(5)
C15 C16 C17 C18 29.9(5)
C11 C16 C17 C18 -154.9(3)
C15 C16 C17 C9 -159.0(3)
C11 C16 C17 C9 16.2(5)
C9 C17 C18 N3 18.5(5)
C16 C17 C18 N3 -170.7(3)
C9 C17 C18 C19 -151.1(3)
C16 C17 C18 C19 19.8(5)
N3 C18 C19 C20 -2.1(4)
C17 C18 C19 C20 168.7(3)
C18 C19 C20 C21 2.5(4)
C19 C20 C21 N3 -2.1(4)
C19 C20 C21 C22 168.0(3)
N3 C21 C22 C31 14.7(5)
C20 C21 C22 C31 -154.1(3)
N3 C21 C22 C23 -174.6(3)
C20 C21 C22 C23 16.6(5)
C31 C22 C23 C24 -160.6(3)
C21 C22 C23 C24 28.6(5)
C31 C22 C23 C28 15.3(5)
C21 C22 C23 C28 -155.6(3)
C28 C23 C24 C25 3.7(5)
C22 C23 C24 C25 179.6(3)
C23 C24 C25 C26 -1.3(6)
C24 C25 C26 C27 -1.3(6)
C25 C26 C27 C28 1.5(6)
C26 C27 C28 C23 0.9(5)
C26 C27 C28 C29 -175.4(3)
C24 C23 C28 C27 -3.4(5)
C22 C23 C28 C27 -179.4(3)
C24 C23 C28 C29 172.8(3)
C22 C23 C28 C29 -3.2(5)
C27 C28 C29 O2 -8.1(5)
C23 C28 C29 O2 175.6(3)
C27 C28 C29 C30 169.4(3)
C23 C28 C29 C30 -6.9(5)
O2 C29 C30 C32 -0.3(6)
C28 C29 C30 C32 -177.8(3)
O2 C29 C30 C31 -177.5(3)
C28 C29 C30 C31 5.1(5)
C21 C22 C31 N4 -18.8(5)
C23 C22 C31 N4 169.8(3)
C21 C22 C31 C30 154.0(3)
C23 C22 C31 C30 -17.3(5)
C32 C30 C31 N4 3.6(4)
C29 C30 C31 N4 -178.7(3)
C32 C30 C31 C22 -170.2(3)
C29 C30 C31 C22 7.4(5)
C31 C30 C32 N6 175.6(3)
C29 C30 C32 N6 -1.9(6)
C31 C30 C32 C33 -5.4(4)
C29 C30 C32 C33 177.1(3)
N6 C32 C33 C34 16.4(6)
C30 C32 C33 C34 -162.6(3)
N6 C32 C33 N4 -175.4(3)
C30 C32 C33 N4 5.5(4)
N4 C33 C34 C1 -5.4(5)
C32 C33 C34 C1 161.1(3)
N4 C33 C34 C53 178.8(3)
C32 C33 C34 C53 -14.8(5)
N1 C1 C34 C33 10.2(6)
C2 C1 C34 C33 -164.6(3)
N1 C1 C34 C53 -173.8(3)
C2 C1 C34 C53 11.4(5)
C6 C5 C35 C40 -84.1(4)
C4 C5 C35 C40 103.5(4)
C6 C5 C35 C36 93.2(4)
C4 C5 C35 C36 -79.2(4)
C40 C35 C36 C37 -1.1(5)
C5 C35 C36 C37 -178.5(3)
C35 C36 C37 C38 2.3(6)
C36 C37 C38 C39 -1.7(6)
C36 C37 C38 C41 177.6(4)
C37 C38 C39 C40 0.0(7)
C41 C38 C39 C40 -179.3(4)
C36 C35 C40 C39 -0.5(6)
C5 C35 C40 C39 176.8(4)
C38 C39 C40 C35 1.1(7)
C39 C38 C41 C42 -99.9(6)
C37 C38 C41 C42 80.8(7)
C38 C41 C42 C43 -173.3(5)
C41 C42 C43 C44 -60.1(8)
C42 C43 C44 C45 -177.8(6)
C43 C44 C45 C46 176.3(7)
C44 C45 C46 C47 -177.3(6)
C45 C46 C47 C48 179.0(7)
C46 C47 C48 C49 177.7(7)
C47 C48 C49 C50 -176.2(7)
C48 C49 C50 C51 174.3(8)
C49 C50 C51 C52 67.3(10)
C33 C34 C53 C58 99.6(4)
C1 C34 C53 C58 -76.4(4)
C33 C34 C53 C54 -82.4(4)
C1 C34 C53 C54 101.7(4)
C58 C53 C54 C55 -0.5(5)
C34 C53 C54 C55 -178.6(3)
C53 C54 C55 C56 0.9(6)
C54 C55 C56 C57 -0.4(6)
C54 C55 C56 C59 176.9(4)
C55 C56 C57 C58 -0.5(6)
C59 C56 C57 C58 -178.0(4)
C56 C57 C58 C53 0.9(6)
C54 C53 C58 C57 -0.5(5)
C34 C53 C58 C57 177.7(3)
C55 C56 C59 C60 -109.6(5)
C57 C56 C59 C60 67.8(5)
C56 C59 C60 C61 -163.2(4)
C59 C60 C61 C62 -60.3(7)
C60 C61 C62 C63 -176.7(5)
C61 C62 C63 C64 175.0(5)
C62 C63 C64 C65 -178.8(5)
C63 C64 C65 C66 179.3(5)
C64 C65 C66 C67 179.7(5)
C65 C66 C67 C68 -176.8(5)
C66 C67 C68 C69 -174.9(5)
C67 C68 C69 C70 80.1(7)
C76 C71 C72 C73 -0.3(10)
Cl1 C71 C72 C73 179.8(5)
C71 C72 C73 C74 -1.3(11)
C72 C73 C74 C75 2.1(12)
C73 C74 C75 C76 -1.5(12)
C72 C71 C76 C75 1.0(10)
Cl1 C71 C76 C75 -179.2(5)
C74 C75 C76 C71 -0.1(11)
C34 C1 N1 C4 -174.9(3)
C2 C1 N1 C4 0.6(4)
C34 C1 N1 Ni1 6.7(5)
C2 C1 N1 Ni1 -177.8(2)
C5 C4 N1 C1 -171.4(3)
C3 C4 N1 C1 1.1(4)
C5 C4 N1 Ni1 7.0(5)
C3 C4 N1 Ni1 179.5(2)
C17 C9 N2 C6 174.8(3)
C8 C9 N2 C6 0.6(4)
C17 C9 N2 Ni1 -4.8(5)
C8 C9 N2 Ni1 -179.0(2)
C5 C6 N2 C9 164.0(3)
C7 C6 N2 C9 -4.5(4)
C5 C6 N2 Ni1 -16.5(5)
C7 C6 N2 Ni1 175.1(2)
C17 C18 N3 C21 -170.3(3)
C19 C18 N3 C21 0.7(4)
C17 C18 N3 Ni1 7.7(5)
C19 C18 N3 Ni1 178.7(2)
C22 C21 N3 C18 -169.7(3)
C20 C21 N3 C18 0.8(4)
C22 C21 N3 Ni1 12.4(5)
C20 C21 N3 Ni1 -177.2(2)
C22 C31 N4 C33 173.4(3)
C30 C31 N4 C33 -0.1(4)
C22 C31 N4 Ni1 -5.2(5)
C30 C31 N4 Ni1 -178.6(2)
C34 C33 N4 C31 165.2(3)
C32 C33 N4 C31 -3.4(4)
C34 C33 N4 Ni1 -16.2(5)
C32 C33 N4 Ni1 175.2(2)
C9 N2 Ni1 N1 -157.7(3)
C6 N2 Ni1 N1 22.8(3)
C9 N2 Ni1 N3 22.0(3)
C6 N2 Ni1 N3 -157.5(3)
C31 N4 Ni1 N1 -157.4(3)
C33 N4 Ni1 N1 24.3(3)
C31 N4 Ni1 N3 22.9(3)
C33 N4 Ni1 N3 -155.5(3)
C1 N1 Ni1 N2 160.1(3)
C4 N1 Ni1 N2 -18.0(3)
C1 N1 Ni1 N4 -19.6(3)
C4 N1 Ni1 N4 162.3(3)
